data_1547071
loop_
_publ_author_name
'Zhu, Dao-Yong'
'Fang, Lei'
'Han, Hui'
'Wang, Yazhou'
'Xia, Ji-Bao'

_publ_section_title
;
 Reductive CO2 Fixation via Tandem C-C and C-N Bond Formation: Synthesis
 of Spiro-indolepyrrolidines.
;
_journal_issue 16
_journal_name_full 'Organic letters'
_journal_page_first 4259
_journal_page_last 4262
_journal_paper_doi 10.1021/acs.orglett.7b01906
_journal_volume 19
_journal_year 2017
_chemical_formula_sum 'C18 H19 I N2'
_chemical_formula_weight 390.25
_chemical_name_systematic
; 
 ? 
;
_space_group_IT_number 14
_symmetry_cell_setting monoclinic
_symmetry_space_group_name_Hall '-P 2yn'
_symmetry_space_group_name_H-M 'P 1 21/n 1'
_atom_sites_solution_hydrogens geom
_atom_sites_solution_primary direct
_atom_sites_solution_secondary difmap
_audit_creation_method SHELXL-97
_cell_angle_alpha 90.00
_cell_angle_beta 90.844(3)
_cell_angle_gamma 90.00
_cell_formula_units_Z 8
_cell_length_a 12.7416(4)
_cell_length_b 15.7164(3)
_cell_length_c 16.1249(5)
_cell_measurement_reflns_used 5841
_cell_measurement_temperature 293(2)
_cell_measurement_theta_max 70.6320
_cell_measurement_theta_min 3.9140
_cell_volume 3228.69(16)
_computing_cell_refinement 'CrysAlisPro 1.171.38.41 (Rigaku OD, 2015)'
_computing_data_collection 'CrysAlisPro 1.171.38.41 (Rigaku OD, 2015)'
_computing_data_reduction 'CrysAlisPro 1.171.38.41 (Rigaku OD, 2015)'
_computing_structure_refinement 'SHELXL-97 (Sheldrick, 1997)'
_computing_structure_solution 'SHELXS-97 (Sheldrick, 1990)'
_diffrn_ambient_temperature 298(2)
_diffrn_detector 'CCD plate'
_diffrn_detector_area_resol_mean 16.0793
_diffrn_detector_type Eos
_diffrn_measured_fraction_theta_full 0.990
_diffrn_measured_fraction_theta_max 0.990
_diffrn_measurement_device 'four-circle diffractometer'
_diffrn_measurement_device_type 'SuperNova, Dual, Cu at zero, Eos'
_diffrn_measurement_method '\w scans'
_diffrn_radiation_monochromator mirror
_diffrn_radiation_probe x-ray
_diffrn_radiation_type 'Cu K\a'
_diffrn_radiation_wavelength 1.54184
_diffrn_reflns_av_R_equivalents 0.0607
_diffrn_reflns_av_sigmaI/netI 0.0475
_diffrn_reflns_limit_h_max 14
_diffrn_reflns_limit_h_min -15
_diffrn_reflns_limit_k_max 17
_diffrn_reflns_limit_k_min -18
_diffrn_reflns_limit_l_max 18
_diffrn_reflns_limit_l_min -19
_diffrn_reflns_number 18654
_diffrn_reflns_theta_full 67.07
_diffrn_reflns_theta_max 67.07
_diffrn_reflns_theta_min 3.93
_diffrn_source 'micro-focus sealed X-ray tube'
_diffrn_source_type 'SuperNova (Cu) X-ray Source'
_diffrn_standards_decay_% none
_diffrn_standards_interval_count 1.00
_diffrn_standards_interval_time 1.5
_diffrn_standards_number 19781
_exptl_absorpt_coefficient_mu 15.530
_exptl_absorpt_correction_T_max 1.00000
_exptl_absorpt_correction_T_min 0.17432
_exptl_absorpt_correction_type multi-scan
_exptl_absorpt_process_details
;
CrysAlisPro 1.171.38.41 (Rigaku Oxford Diffraction, 2015)
Empirical absorption correction using spherical harmonics,
 implemented in SCALE3 ABSPACK scaling algorithm.
;
_exptl_crystal_colour colourless
_exptl_crystal_density_diffrn 1.606
_exptl_crystal_density_method 'not measured'
_exptl_crystal_description block
_exptl_crystal_F_000 1552
_exptl_crystal_size_max 0.21
_exptl_crystal_size_mid 0.13
_exptl_crystal_size_min 0.06
_refine_diff_density_max 0.822
_refine_diff_density_min -1.029
_refine_diff_density_rms 0.130
_refine_ls_extinction_coef 0.00034(9)
_refine_ls_extinction_expression Fc^*^=kFc[1+0.001xFc^2^\l^3^/sin(2\q)]^-1/4^
_refine_ls_extinction_method SHELXL
_refine_ls_goodness_of_fit_ref 1.044
_refine_ls_hydrogen_treatment constr
_refine_ls_matrix_type full
_refine_ls_number_parameters 382
_refine_ls_number_reflns 5709
_refine_ls_number_restraints 0
_refine_ls_restrained_S_all 1.044
_refine_ls_R_factor_all 0.0776
_refine_ls_R_factor_gt 0.0580
_refine_ls_shift/su_max 0.001
_refine_ls_shift/su_mean 0.000
_refine_ls_structure_factor_coef Fsqd
_refine_ls_weighting_details 'calc w=1/[\s^2^(Fo^2^)+(0.1271P)^2^+1.3341P] where P=(Fo^2^+2Fc^2^)/3'
_refine_ls_weighting_scheme calc
_refine_ls_wR_factor_gt 0.1681
_refine_ls_wR_factor_ref 0.2101
_reflns_number_gt 4254
_reflns_number_total 5709
_reflns_threshold_expression >2sigma(I)
_cod_data_source_file ol7b01906_si_002.cif
_cod_data_source_block exp_2059
_cod_depositor_comments
;

2019-02-18
Z value and formula fixed to values more according to usual
chemical conventions.                 miguel
;
_cod_original_formula_sum 'C36 H38 I2 N4'
_cod_original_formula_weight 780.50
_cod_original_formula_units_Z 4
_cod_original_cell_volume 3228.71(16)
_cod_database_code 1547071
_oxdiff_exptl_absorpt_empirical_full_min 0.507
_oxdiff_exptl_absorpt_empirical_full_max 4.789
_oxdiff_exptl_absorpt_empirical_details
;
Empirical correction (ABSPACK) includes:
- Absorption correction using spherical harmonics
- Frame scaling
;

loop_
_symmetry_equiv_pos_as_xyz
'x, y, z'
'-x+1/2, y+1/2, -z+1/2'
'-x, -y, -z'
'x-1/2, -y-1/2, z-1/2'

loop_
_atom_site_label
_atom_site_type_symbol
_atom_site_fract_x
_atom_site_fract_y
_atom_site_fract_z
_atom_site_U_iso_or_equiv
_atom_site_adp_type
_atom_site_occupancy
_atom_site_symmetry_multiplicity
_atom_site_calc_flag
_atom_site_refinement_flags
C1 C 0.7660(5) 0.5507(3) 0.5335(3) 0.0519(13) Uani 1 1 d .
C2 C 0.8305(6) 0.5000(4) 0.4839(4) 0.0685(17) Uani 1 1 d .
H2 H 0.8981 0.5172 0.4709 0.082 Uiso 1 1 calc R
C3 C 0.7899(8) 0.4229(4) 0.4549(5) 0.079(2) Uani 1 1 d .
H3 H 0.8311 0.3867 0.4235 0.095 Uiso 1 1 calc R
C4 C 0.6875(7) 0.4007(4) 0.4734(5) 0.081(2) Uani 1 1 d .
H4 H 0.6612 0.3494 0.4531 0.097 Uiso 1 1 calc R
C5 C 0.6236(6) 0.4506(4) 0.5200(5) 0.0720(19) Uani 1 1 d .
H5 H 0.5550 0.4344 0.5310 0.086 Uiso 1 1 calc R
C6 C 0.6648(5) 0.5269(4) 0.5507(4) 0.0588(15) Uani 1 1 d .
C7 C 0.6964(5) 0.6434(4) 0.6353(4) 0.0567(14) Uani 1 1 d .
H7 H 0.6713 0.7023 0.6359 0.068 Uiso 1 1 calc R
C8 C 0.7206(6) 0.6158(5) 0.7234(4) 0.0715(17) Uani 1 1 d .
H8A H 0.6629 0.6306 0.7583 0.107 Uiso 1 1 calc R
H8B H 0.7830 0.6441 0.7431 0.107 Uiso 1 1 calc R
H8C H 0.7313 0.5554 0.7249 0.107 Uiso 1 1 calc R
C9 C 0.7874(4) 0.6362(3) 0.5720(3) 0.0485(12) Uani 1 1 d .
C10 C 0.8976(5) 0.6504(4) 0.6072(4) 0.0595(15) Uani 1 1 d .
H10A H 0.9057 0.6237 0.6611 0.071 Uiso 1 1 calc R
H10B H 0.9499 0.6274 0.5703 0.071 Uiso 1 1 calc R
C11 C 0.9084(5) 0.7460(4) 0.6142(4) 0.0590(15) Uani 1 1 d .
H11A H 0.8912 0.7652 0.6696 0.071 Uiso 1 1 calc R
H11B H 0.9792 0.7639 0.6017 0.071 Uiso 1 1 calc R
C12 C 0.7772(5) 0.7099(3) 0.5101(4) 0.0533(13) Uani 1 1 d .
H12A H 0.8099 0.6960 0.4579 0.064 Uiso 1 1 calc R
H12B H 0.7042 0.7245 0.4998 0.064 Uiso 1 1 calc R
C13 C 0.8225(4) 0.8632(3) 0.5346(3) 0.0494(12) Uani 1 1 d .
C14 C 0.8815(5) 0.9251(4) 0.5775(4) 0.0619(15) Uani 1 1 d .
H14 H 0.9299 0.9085 0.6181 0.074 Uiso 1 1 calc R
C15 C 0.8684(6) 1.0103(4) 0.5598(4) 0.0693(18) Uani 1 1 d .
H15 H 0.9080 1.0506 0.5887 0.083 Uiso 1 1 calc R
C16 C 0.7967(5) 1.0363(4) 0.4995(4) 0.0580(14) Uani 1 1 d .
C17 C 0.7410(5) 0.9776(4) 0.4555(4) 0.0571(14) Uani 1 1 d .
H17 H 0.6953 0.9953 0.4134 0.068 Uiso 1 1 calc R
C18 C 0.7517(5) 0.8906(4) 0.4729(3) 0.0569(14) Uani 1 1 d .
H18 H 0.7119 0.8510 0.4433 0.068 Uiso 1 1 calc R
C19 C 0.0062(5) 0.7221(4) 0.3332(4) 0.0543(13) Uani 1 1 d .
C20 C -0.0244(6) 0.7981(4) 0.3686(4) 0.0623(15) Uani 1 1 d .
H20 H -0.0139 0.8088 0.4248 0.075 Uiso 1 1 calc R
C21 C -0.0720(5) 0.8582(4) 0.3163(5) 0.0665(16) Uani 1 1 d .
H21 H -0.0919 0.9104 0.3384 0.080 Uiso 1 1 calc R
C22 C -0.0902(5) 0.8431(4) 0.2341(5) 0.0637(16) Uani 1 1 d .
H22A H -0.1228 0.8842 0.2012 0.076 Uiso 1 1 calc R
C23 C -0.0593(5) 0.7650(4) 0.1991(4) 0.0591(15) Uani 1 1 d .
H23 H -0.0708 0.7540 0.1430 0.071 Uiso 1 1 calc R
C24 C -0.0121(4) 0.7058(3) 0.2492(3) 0.0502(12) Uani 1 1 d .
C25 C 0.1070(5) 0.6044(3) 0.3035(4) 0.0568(14) Uani 1 1 d .
H25 H 0.1076 0.5439 0.3183 0.068 Uiso 1 1 calc R
C26 C 0.0302(4) 0.6184(3) 0.2295(3) 0.0470(11) Uani 1 1 d .
C27 C 0.0751(6) 0.6072(4) 0.1424(4) 0.0621(15) Uani 1 1 d .
H27A H 0.0305 0.6345 0.1010 0.075 Uiso 1 1 calc R
H27B H 0.1451 0.6310 0.1395 0.075 Uiso 1 1 calc R
C28 C 0.0774(5) 0.5109(4) 0.1294(4) 0.0593(14) Uani 1 1 d .
H28A H 0.0643 0.4964 0.0717 0.071 Uiso 1 1 calc R
H28B H 0.1445 0.4872 0.1469 0.071 Uiso 1 1 calc R
C29 C -0.0536(5) 0.5474(4) 0.2301(4) 0.0561(13) Uani 1 1 d .
H29A H -0.0670 0.5283 0.2862 0.067 Uiso 1 1 calc R
H29B H -0.1190 0.5667 0.2049 0.067 Uiso 1 1 calc R
C30 C -0.0347(5) 0.3961(3) 0.1858(4) 0.0516(13) Uani 1 1 d .
C31 C 0.0224(5) 0.3352(4) 0.1423(4) 0.0590(14) Uani 1 1 d .
H31 H 0.0776 0.3527 0.1093 0.071 Uiso 1 1 calc R
C32 C -0.0011(6) 0.2496(4) 0.1473(4) 0.0700(18) Uani 1 1 d .
H32 H 0.0390 0.2097 0.1193 0.084 Uiso 1 1 calc R
C33 C -0.0868(6) 0.2235(4) 0.1955(4) 0.0607(15) Uani 1 1 d .
C34 C -0.1434(5) 0.2822(4) 0.2376(4) 0.0579(14) Uani 1 1 d .
H34 H -0.1989 0.2643 0.2702 0.069 Uiso 1 1 calc R
C35 C -0.1202(5) 0.3682(4) 0.2330(4) 0.0565(14) Uani 1 1 d .
H35 H -0.1611 0.4075 0.2610 0.068 Uiso 1 1 calc R
C36 C 0.2194(6) 0.6340(4) 0.2894(5) 0.0749(19) Uani 1 1 d .
H36A H 0.2190 0.6925 0.2723 0.112 Uiso 1 1 calc R
H36B H 0.2506 0.5998 0.2470 0.112 Uiso 1 1 calc R
H36C H 0.2595 0.6284 0.3400 0.112 Uiso 1 1 calc R
I1 I 0.77539(4) 1.16638(3) 0.47575(3) 0.0835(3) Uani 1 1 d .
I2 I -0.12076(6) 0.09335(3) 0.20371(5) 0.1045(3) Uani 1 1 d .
N1 N 0.8332(4) 0.7790(3) 0.5529(3) 0.0616(13) Uani 1 1 d .
N2 N 0.6144(5) 0.5891(3) 0.5974(4) 0.0677(14) Uani 1 1 d .
H2A H 0.5478 0.5947 0.6030 0.081 Uiso 1 1 calc R
N3 N -0.0069(4) 0.4806(3) 0.1817(3) 0.0586(12) Uani 1 1 d .
N4 N 0.0566(5) 0.6530(3) 0.3699(3) 0.0663(14) Uani 1 1 d .
H22 H 0.0582 0.6409 0.4219 0.080 Uiso 1 1 calc R

loop_
_atom_site_aniso_label
_atom_site_aniso_U_11
_atom_site_aniso_U_22
_atom_site_aniso_U_33
_atom_site_aniso_U_23
_atom_site_aniso_U_13
_atom_site_aniso_U_12
C1 0.063(3) 0.038(3) 0.054(3) -0.002(2) -0.014(2) 0.004(2)
C2 0.082(5) 0.058(4) 0.065(4) 0.001(3) -0.010(3) 0.010(3)
C3 0.119(7) 0.049(3) 0.069(4) -0.012(3) -0.026(4) 0.022(4)
C4 0.111(6) 0.040(3) 0.090(5) 0.003(3) -0.045(5) -0.003(3)
C5 0.085(5) 0.039(3) 0.091(4) 0.007(3) -0.032(4) -0.005(3)
C6 0.065(4) 0.043(3) 0.069(4) 0.008(2) -0.015(3) -0.007(2)
C7 0.065(3) 0.037(3) 0.069(3) -0.003(2) -0.006(3) 0.002(2)
C8 0.085(5) 0.062(4) 0.068(4) -0.004(3) 0.000(3) 0.005(3)
C9 0.053(3) 0.034(2) 0.059(3) 0.001(2) -0.008(2) -0.003(2)
C10 0.058(3) 0.048(3) 0.072(4) 0.004(3) -0.020(3) 0.001(2)
C11 0.059(3) 0.050(3) 0.068(3) 0.011(3) -0.020(3) -0.009(2)
C12 0.061(3) 0.039(3) 0.060(3) 0.003(2) -0.014(3) -0.011(2)
C13 0.053(3) 0.042(3) 0.053(3) 0.003(2) -0.005(2) -0.008(2)
C14 0.060(3) 0.053(3) 0.072(4) 0.006(3) -0.017(3) -0.010(3)
C15 0.083(4) 0.045(3) 0.079(4) 0.000(3) -0.013(3) -0.015(3)
C16 0.066(4) 0.050(3) 0.058(3) 0.007(3) 0.003(3) 0.000(3)
C17 0.066(4) 0.052(3) 0.054(3) 0.000(2) -0.005(3) 0.002(3)
C18 0.076(4) 0.048(3) 0.046(3) 0.003(2) -0.015(3) -0.002(3)
C19 0.060(3) 0.046(3) 0.056(3) 0.003(2) -0.001(2) -0.008(2)
C20 0.076(4) 0.047(3) 0.064(3) -0.003(3) 0.006(3) -0.013(3)
C21 0.065(4) 0.041(3) 0.094(5) -0.007(3) 0.006(3) 0.000(3)
C22 0.061(4) 0.042(3) 0.088(4) 0.001(3) -0.011(3) 0.008(2)
C23 0.059(3) 0.046(3) 0.072(4) 0.001(3) -0.017(3) 0.001(2)
C24 0.051(3) 0.040(3) 0.059(3) -0.001(2) -0.009(2) -0.004(2)
C25 0.068(4) 0.035(3) 0.067(4) 0.005(2) -0.012(3) 0.004(2)
C26 0.054(3) 0.035(2) 0.052(3) 0.001(2) -0.002(2) 0.001(2)
C27 0.073(4) 0.047(3) 0.067(4) 0.003(3) 0.003(3) -0.001(3)
C28 0.072(4) 0.046(3) 0.060(3) -0.004(2) 0.010(3) -0.003(3)
C29 0.058(3) 0.042(3) 0.068(3) -0.005(2) 0.000(3) -0.001(2)
C30 0.054(3) 0.043(3) 0.057(3) -0.004(2) -0.009(2) 0.002(2)
C31 0.061(3) 0.045(3) 0.071(4) -0.013(3) 0.001(3) -0.004(2)
C32 0.085(5) 0.045(3) 0.080(4) -0.012(3) 0.004(4) 0.009(3)
C33 0.076(4) 0.043(3) 0.063(3) -0.005(3) -0.007(3) -0.010(3)
C34 0.066(3) 0.047(3) 0.061(3) 0.001(2) -0.003(3) -0.007(3)
C35 0.056(3) 0.052(3) 0.062(3) -0.008(3) -0.003(3) 0.001(3)
C36 0.075(4) 0.056(4) 0.093(5) 0.010(3) -0.012(4) 0.001(3)
I1 0.0967(4) 0.0449(3) 0.1087(5) 0.0123(2) -0.0085(3) 0.00273(19)
I2 0.1364(6) 0.0413(3) 0.1364(6) -0.0080(2) 0.0201(4) -0.0129(3)
N1 0.071(3) 0.042(2) 0.071(3) 0.004(2) -0.031(3) -0.008(2)
N2 0.057(3) 0.058(3) 0.088(4) -0.006(3) -0.005(3) -0.002(2)
N3 0.062(3) 0.042(2) 0.072(3) -0.008(2) 0.016(2) -0.004(2)
N4 0.091(4) 0.054(3) 0.054(3) 0.007(2) -0.013(3) 0.002(3)

loop_
_atom_type_symbol
_atom_type_description
_atom_type_scat_dispersion_real
_atom_type_scat_dispersion_imag
_atom_type_scat_source
C C 0.0181 0.0091 'International Tables Vol C Tables 4.2.6.8 and 6.1.1.4'
H H 0.0000 0.0000 'International Tables Vol C Tables 4.2.6.8 and 6.1.1.4'
I I -0.3257 6.8362 'International Tables Vol C Tables 4.2.6.8 and 6.1.1.4'
N N 0.0311 0.0180 'International Tables Vol C Tables 4.2.6.8 and 6.1.1.4'

loop_
_geom_angle_atom_site_label_1
_geom_angle_atom_site_label_2
_geom_angle_atom_site_label_3
_geom_angle
C6 C1 C2 121.3(6)
C6 C1 C9 109.0(5)
C2 C1 C9 129.7(6)
C3 C2 C1 117.8(8)
C3 C2 H2 121.1
C1 C2 H2 121.1
C4 C3 C2 119.4(7)
C4 C3 H3 120.3
C2 C3 H3 120.3
C5 C4 C3 123.0(6)
C5 C4 H4 118.5
C3 C4 H4 118.5
C4 C5 C6 117.7(7)
C4 C5 H5 121.1
C6 C5 H5 121.1
C1 C6 N2 111.0(5)
C1 C6 C5 120.7(7)
N2 C6 C5 128.3(7)
N2 C7 C8 110.9(5)
N2 C7 C9 102.4(5)
C8 C7 C9 116.8(5)
N2 C7 H7 108.8
C8 C7 H7 108.8
C9 C7 H7 108.8
C7 C8 H8A 109.5
C7 C8 H8B 109.5
H8A C8 H8B 109.5
C7 C8 H8C 109.5
H8A C8 H8C 109.5
H8B C8 H8C 109.5
C1 C9 C10 116.5(5)
C1 C9 C12 113.2(4)
C10 C9 C12 101.5(4)
C1 C9 C7 101.7(5)
C10 C9 C7 115.8(5)
C12 C9 C7 108.3(5)
C11 C10 C9 104.9(5)
C11 C10 H10A 110.8
C9 C10 H10A 110.8
C11 C10 H10B 110.8
C9 C10 H10B 110.8
H10A C10 H10B 108.9
N1 C11 C10 104.1(4)
N1 C11 H11A 110.9
C10 C11 H11A 110.9
N1 C11 H11B 110.9
C10 C11 H11B 110.9
H11A C11 H11B 109.0
N1 C12 C9 102.6(4)
N1 C12 H12A 111.2
C9 C12 H12A 111.2
N1 C12 H12B 111.2
C9 C12 H12B 111.2
H12A C12 H12B 109.2
N1 C13 C18 120.9(5)
N1 C13 C14 121.1(5)
C18 C13 C14 118.0(5)
C15 C14 C13 120.6(6)
C15 C14 H14 119.7
C13 C14 H14 119.7
C14 C15 C16 120.5(6)
C14 C15 H15 119.7
C16 C15 H15 119.7
C17 C16 C15 120.0(6)
C17 C16 I1 120.1(5)
C15 C16 I1 119.9(5)
C16 C17 C18 120.6(6)
C16 C17 H17 119.7
C18 C17 H17 119.7
C13 C18 C17 120.2(5)
C13 C18 H18 119.9
C17 C18 H18 119.9
C20 C19 N4 129.1(6)
C20 C19 C24 121.0(6)
N4 C19 C24 109.9(5)
C19 C20 C21 117.2(6)
C19 C20 H20 121.4
C21 C20 H20 121.4
C22 C21 C20 122.3(6)
C22 C21 H21 118.8
C20 C21 H21 118.8
C21 C22 C23 119.8(6)
C21 C22 H22A 120.1
C23 C22 H22A 120.1
C24 C23 C22 118.6(6)
C24 C23 H23 120.7
C22 C23 H23 120.7
C23 C24 C19 121.1(5)
C23 C24 C26 130.5(5)
C19 C24 C26 108.4(5)
N4 C25 C36 111.7(5)
N4 C25 C26 102.1(5)
C36 C25 C26 115.2(5)
N4 C25 H25 109.2
C36 C25 H25 109.2
C26 C25 H25 109.2
C24 C26 C27 115.8(5)
C24 C26 C29 114.1(5)
C27 C26 C29 101.0(4)
C24 C26 C25 101.0(4)
C27 C26 C25 116.7(5)
C29 C26 C25 108.8(5)
C28 C27 C26 104.3(5)
C28 C27 H27A 110.9
C26 C27 H27A 110.9
C28 C27 H27B 110.9
C26 C27 H27B 110.9
H27A C27 H27B 108.9
N3 C28 C27 103.2(5)
N3 C28 H28A 111.1
C27 C28 H28A 111.1
N3 C28 H28B 111.1
C27 C28 H28B 111.1
H28A C28 H28B 109.1
N3 C29 C26 103.4(5)
N3 C29 H29A 111.1
C26 C29 H29A 111.1
N3 C29 H29B 111.1
C26 C29 H29B 111.1
H29A C29 H29B 109.1
N3 C30 C31 120.0(6)
N3 C30 C35 121.9(5)
C31 C30 C35 118.1(5)
C32 C31 C30 121.5(7)
C32 C31 H31 119.2
C30 C31 H31 119.2
C31 C32 C33 119.1(6)
C31 C32 H32 120.5
C33 C32 H32 120.5
C34 C33 C32 120.0(6)
C34 C33 I2 121.2(5)
C32 C33 I2 118.8(5)
C33 C34 C35 121.3(6)
C33 C34 H34 119.4
C35 C34 H34 119.4
C34 C35 C30 120.0(6)
C34 C35 H35 120.0
C30 C35 H35 120.0
C25 C36 H36A 109.5
C25 C36 H36B 109.5
H36A C36 H36B 109.5
C25 C36 H36C 109.5
H36A C36 H36C 109.5
H36B C36 H36C 109.5
C13 N1 C11 123.6(5)
C13 N1 C12 124.9(4)
C11 N1 C12 111.3(4)
C6 N2 C7 107.5(5)
C6 N2 H2A 126.2
C7 N2 H2A 126.2
C30 N3 C29 124.6(5)
C30 N3 C28 122.5(5)
C29 N3 C28 112.9(5)
C19 N4 C25 107.4(5)
C19 N4 H22 126.3
C25 N4 H22 126.3

loop_
_geom_bond_atom_site_label_1
_geom_bond_atom_site_label_2
_geom_bond_distance
C1 C6 1.375(9)
C1 C2 1.403(9)
C1 C9 1.503(7)
C2 C3 1.396(10)
C2 H2 0.9300
C3 C4 1.387(13)
C3 H3 0.9300
C4 C5 1.364(12)
C4 H4 0.9300
C5 C6 1.396(8)
C5 H5 0.9300
C6 N2 1.396(9)
C7 N2 1.475(8)
C7 C8 1.514(9)
C7 C9 1.560(9)
C7 H7 0.9800
C8 H8A 0.9600
C8 H8B 0.9600
C8 H8C 0.9600
C9 C10 1.524(7)
C9 C12 1.533(7)
C10 C11 1.512(8)
C10 H10A 0.9700
C10 H10B 0.9700
C11 N1 1.463(7)
C11 H11A 0.9700
C11 H11B 0.9700
C12 N1 1.467(6)
C12 H12A 0.9700
C12 H12B 0.9700
C13 N1 1.361(7)
C13 C18 1.402(8)
C13 C14 1.406(8)
C14 C15 1.378(9)
C14 H14 0.9300
C15 C16 1.386(9)
C15 H15 0.9300
C16 C17 1.359(9)
C16 I1 2.097(6)
C17 C18 1.402(8)
C17 H17 0.9300
C18 H18 0.9300
C19 C20 1.383(9)
C19 N4 1.389(8)
C19 C24 1.394(8)
C20 C21 1.399(10)
C20 H20 0.9300
C21 C22 1.362(10)
C21 H21 0.9300
C22 C23 1.410(9)
C22 H22A 0.9300
C23 C24 1.366(8)
C23 H23 0.9300
C24 C26 1.512(7)
C25 N4 1.471(8)
C25 C36 1.527(10)
C25 C26 1.548(7)
C25 H25 0.9800
C26 C27 1.534(8)
C26 C29 1.544(8)
C27 C28 1.527(8)
C27 H27A 0.9700
C27 H27B 0.9700
C28 N3 1.455(8)
C28 H28A 0.9700
C28 H28B 0.9700
C29 N3 1.442(7)
C29 H29A 0.9700
C29 H29B 0.9700
C30 N3 1.377(7)
C30 C31 1.397(8)
C30 C35 1.408(9)
C31 C32 1.381(9)
C31 H31 0.9300
C32 C33 1.410(10)
C32 H32 0.9300
C33 C34 1.359(9)
C33 I2 2.095(6)
C34 C35 1.386(9)
C34 H34 0.9300
C35 H35 0.9300
C36 H36A 0.9600
C36 H36B 0.9600
C36 H36C 0.9600
N2 H2A 0.8600
N4 H22 0.8600

loop_
_geom_torsion_atom_site_label_1
_geom_torsion_atom_site_label_2
_geom_torsion_atom_site_label_3
_geom_torsion_atom_site_label_4
_geom_torsion
C6 C1 C2 C3 -2.3(9)
C9 C1 C2 C3 -179.0(5)
C1 C2 C3 C4 2.2(9)
C2 C3 C4 C5 -0.8(10)
C3 C4 C5 C6 -0.7(10)
C2 C1 C6 N2 -177.0(5)
C9 C1 C6 N2 0.3(7)
C2 C1 C6 C5 0.9(9)
C9 C1 C6 C5 178.2(5)
C4 C5 C6 C1 0.6(9)
C4 C5 C6 N2 178.1(6)
C6 C1 C9 C10 143.7(5)
C2 C1 C9 C10 -39.2(8)
C6 C1 C9 C12 -99.1(6)
C2 C1 C9 C12 77.9(7)
C6 C1 C9 C7 16.8(6)
C2 C1 C9 C7 -166.1(6)
N2 C7 C9 C1 -26.5(5)
C8 C7 C9 C1 94.8(6)
N2 C7 C9 C10 -153.9(5)
C8 C7 C9 C10 -32.5(7)
N2 C7 C9 C12 92.9(5)
C8 C7 C9 C12 -145.7(5)
C1 C9 C10 C11 161.5(5)
C12 C9 C10 C11 38.1(6)
C7 C9 C10 C11 -79.0(6)
C9 C10 C11 N1 -24.5(7)
C1 C9 C12 N1 -162.3(5)
C10 C9 C12 N1 -36.7(6)
C7 C9 C12 N1 85.7(5)
N1 C13 C14 C15 -178.5(7)
C18 C13 C14 C15 1.1(10)
C13 C14 C15 C16 0.0(12)
C14 C15 C16 C17 -2.0(11)
C14 C15 C16 I1 178.5(6)
C15 C16 C17 C18 2.9(11)
I1 C16 C17 C18 -177.7(5)
N1 C13 C18 C17 179.4(6)
C14 C13 C18 C17 -0.3(10)
C16 C17 C18 C13 -1.7(10)
N4 C19 C20 C21 178.4(7)
C24 C19 C20 C21 -1.4(9)
C19 C20 C21 C22 1.4(10)
C20 C21 C22 C23 -0.9(11)
C21 C22 C23 C24 0.4(10)
C22 C23 C24 C19 -0.4(9)
C22 C23 C24 C26 -179.1(6)
C20 C19 C24 C23 1.0(9)
N4 C19 C24 C23 -178.8(6)
C20 C19 C24 C26 179.9(5)
N4 C19 C24 C26 0.1(7)
C23 C24 C26 C27 32.2(9)
C19 C24 C26 C27 -146.6(5)
C23 C24 C26 C29 -84.4(8)
C19 C24 C26 C29 96.8(6)
C23 C24 C26 C25 159.1(6)
C19 C24 C26 C25 -19.7(6)
N4 C25 C26 C24 30.6(6)
C36 C25 C26 C24 -90.7(6)
N4 C25 C26 C27 157.1(5)
C36 C25 C26 C27 35.8(7)
N4 C25 C26 C29 -89.7(5)
C36 C25 C26 C29 149.1(5)
C24 C26 C27 C28 -162.0(5)
C29 C26 C27 C28 -38.3(6)
C25 C26 C27 C28 79.4(6)
C26 C27 C28 N3 27.4(6)
C24 C26 C29 N3 159.6(5)
C27 C26 C29 N3 34.6(6)
C25 C26 C29 N3 -88.6(6)
N3 C30 C31 C32 177.8(6)
C35 C30 C31 C32 -2.3(9)
C30 C31 C32 C33 1.9(10)
C31 C32 C33 C34 -1.4(10)
C31 C32 C33 I2 -179.3(5)
C32 C33 C34 C35 1.4(9)
I2 C33 C34 C35 179.3(4)
C33 C34 C35 C30 -1.8(9)
N3 C30 C35 C34 -177.9(5)
C31 C30 C35 C34 2.2(8)
C18 C13 N1 C11 177.5(6)
C14 C13 N1 C11 -2.9(10)
C18 C13 N1 C12 2.1(10)
C14 C13 N1 C12 -178.2(6)
C10 C11 N1 C13 -175.3(6)
C10 C11 N1 C12 0.6(8)
C9 C12 N1 C13 -161.1(6)
C9 C12 N1 C11 23.1(7)
C1 C6 N2 C7 -18.9(7)
C5 C6 N2 C7 163.4(6)
C8 C7 N2 C6 -97.1(6)
C9 C7 N2 C6 28.2(6)
C31 C30 N3 C29 -173.7(6)
C35 C30 N3 C29 6.4(9)
C31 C30 N3 C28 3.6(9)
C35 C30 N3 C28 -176.4(6)
C26 C29 N3 C30 158.4(5)
C26 C29 N3 C28 -19.1(7)
C27 C28 N3 C30 177.4(5)
C27 C28 N3 C29 -5.0(7)
C20 C19 N4 C25 -158.6(6)
C24 C19 N4 C25 21.2(7)
C36 C25 N4 C19 91.1(6)
C26 C25 N4 C19 -32.6(6)
